data_4127716
loop_
_publ_author_name
'Li, Ping'
'Vik, Erik C.'
'Maier, Josef M.'
'Karki, Ishwor'
'Strickland, Sharon M. S.'
'Umana, Jessica M.'
'Smith, Mark D.'
'Pellechia, Perry J.'
'Shimizu, Ken D.'

_publ_section_title
;
 Electrostatically Driven CO-\p Aromatic Interactions.
;
_journal_issue 32
_journal_name_full 'Journal of the American Chemical Society'
_journal_page_first 12513
_journal_page_last 12517
_journal_paper_doi 10.1021/jacs.9b06363
_journal_volume 141
_journal_year 2019
_chemical_formula_moiety 'C26 H19 N O3'
_chemical_formula_sum 'C26 H19 N O3'
_chemical_formula_weight 393.42
_space_group_crystal_system monoclinic
_space_group_IT_number 14
_space_group_name_Hall '-P 2yn'
_space_group_name_H-M_alt 'P 1 21/n 1'
_symmetry_space_group_name_Hall '-P 2yn'
_symmetry_space_group_name_H-M 'P 1 21/n 1'
_atom_sites_solution_hydrogens geom
_atom_sites_solution_primary dual
_audit_creation_date 2018-12-12
_audit_creation_method
;
Olex2 1.2
(compiled 2018.05.29 svn.r3508 for OlexSys, GUI svn.r5506)
;
_cell_angle_alpha 90
_cell_angle_beta 98.294(4)
_cell_angle_gamma 90
_cell_formula_units_Z 4
_cell_length_a 11.5459(7)
_cell_length_b 14.1178(10)
_cell_length_c 11.8327(8)
_cell_measurement_reflns_used 9963
_cell_measurement_temperature 100(2)
_cell_measurement_theta_max 26.942
_cell_measurement_theta_min 2.260
_cell_volume 1908.6(2)
_computing_cell_refinement 'SAINT+ Ver. 8.38A (Bruker-AXS, 2016)'
_computing_data_collection 'Bruker APEX3 v2016.5-0 (Bruker, 2016)'
_computing_data_reduction 'SAINT+ Ver. 8.38A (Bruker-AXS, 2016)'
_computing_molecular_graphics 'Olex2 (Dolomanov et al., 2009)'
_computing_publication_material 'Olex2 (Dolomanov et al., 2009)'
_computing_structure_refinement 'XL (Sheldrick, 2008)'
_computing_structure_solution 'XT (Sheldrick, 2015)'
_diffrn_ambient_temperature 100(2)
_diffrn_detector 'Bruker PHOTON-100 area detector'
_diffrn_detector_area_resol_mean 10.4
_diffrn_detector_type 'CMOS area detector'
_diffrn_measured_fraction_theta_full 0.998
_diffrn_measured_fraction_theta_max 0.990
_diffrn_measurement_device 'three-circle diffractometer'
_diffrn_measurement_device_type 'Bruker D8 QUEST'
_diffrn_measurement_method '\w and \f scans'
_diffrn_radiation_monochromator 'mirror optics'
_diffrn_radiation_probe x-ray
_diffrn_radiation_type MoK\a
_diffrn_radiation_wavelength 0.71073
_diffrn_reflns_av_R_equivalents 0.0898
_diffrn_reflns_av_unetI/netI 0.0285
_diffrn_reflns_Laue_measured_fraction_full 0.998
_diffrn_reflns_Laue_measured_fraction_max 0.990
_diffrn_reflns_limit_h_max 14
_diffrn_reflns_limit_h_min -14
_diffrn_reflns_limit_k_max 18
_diffrn_reflns_limit_k_min -18
_diffrn_reflns_limit_l_max 15
_diffrn_reflns_limit_l_min -15
_diffrn_reflns_number 97357
_diffrn_reflns_point_group_measured_fraction_full 0.998
_diffrn_reflns_point_group_measured_fraction_max 0.990
_diffrn_reflns_theta_full 25.242
_diffrn_reflns_theta_max 27.065
_diffrn_reflns_theta_min 2.293
_diffrn_source 'microfocus sealed X-ray tube'
_diffrn_source_type 'Incoatec I\ms'
_diffrn_standards_number 0
_exptl_absorpt_coefficient_mu 0.090
_exptl_absorpt_correction_T_max 0.7455
_exptl_absorpt_correction_T_min 0.6990
_exptl_absorpt_correction_type multi-scan
_exptl_absorpt_process_details
;
SADABS-2016/2 (Bruker,2016/2) was used for absorption correction.
wR2(int) was 0.1008 before and 0.0642 after correction.
The Ratio of minimum to maximum transmission is 0.9376.
The \l/2 correction factor is Not present.
;
_exptl_crystal_colour colourless
_exptl_crystal_colour_primary colourless
_exptl_crystal_density_diffrn 1.369
_exptl_crystal_description plate
_exptl_crystal_F_000 824
_exptl_crystal_size_max 0.18
_exptl_crystal_size_mid 0.12
_exptl_crystal_size_min 0.04
_refine_diff_density_max 0.391
_refine_diff_density_min -0.234
_refine_diff_density_rms 0.044
_refine_ls_extinction_coef 0.0074(8)
_refine_ls_extinction_expression Fc^*^=kFc[1+0.001xFc^2^\l^3^/sin(2\q)]^-1/4^
_refine_ls_extinction_method 'SHELXL-2018/3 (Sheldrick 2018)'
_refine_ls_goodness_of_fit_ref 1.025
_refine_ls_hydrogen_treatment constr
_refine_ls_matrix_type full
_refine_ls_number_parameters 272
_refine_ls_number_reflns 4153
_refine_ls_number_restraints 0
_refine_ls_restrained_S_all 1.025
_refine_ls_R_factor_all 0.0529
_refine_ls_R_factor_gt 0.0382
_refine_ls_shift/su_max 0.000
_refine_ls_shift/su_mean 0.000
_refine_ls_structure_factor_coef Fsqd
_refine_ls_weighting_details 'w=1/[\s^2^(Fo^2^)+(0.0414P)^2^+0.9425P] where P=(Fo^2^+2Fc^2^)/3'
_refine_ls_weighting_scheme calc
_refine_ls_wR_factor_gt 0.0882
_refine_ls_wR_factor_ref 0.0947
_reflns_Friedel_coverage 0.000
_reflns_number_gt 3378
_reflns_number_total 4153
_reflns_threshold_expression 'I > 2\s(I)'
_cod_data_source_file ja9b06363_si_002.cif
_cod_data_source_block lpe287_0m
_cod_depositor_comments
;
The following automatic conversions were performed:

'_diffrn_radiation_probe' value 'X-ray' changed to 'x-ray' according
to
/home/data/users/saulius/crontab/automatic-downloads/current/ACS/lib/dictionaries/cif_core.dic
dictionary named 'cif_core.dic' version 2.4.2 from 2011-04-26.

Automatic conversion script
Id: cif_fix_values 4973 2017-02-22 13:04:09Z antanas 
;
_cod_database_code 4127716
_shelx_shelxl_version_number 2018/3
_shelx_space_group_comment
;
The symmetry employed for this shelxl refinement is uniquely defined
by the following loop, which should always be used as a source of
symmetry information in preference to the above space-group names.
They are only intended as comments.
;
_shelx_estimated_absorpt_t_max 0.996
_shelx_estimated_absorpt_t_min 0.984
_olex2_refinement_description
;
1. Fixed Uiso
 At 1.2 times of:
  All C(H) groups, All C(H,H) groups
2.a Ternary CH refined with riding coordinates:
 C1(H1), C2(H2), C5(H5), C6(H6)
2.b Secondary CH2 refined with riding coordinates:
 C25(H25A,H25B), C26(H26A,H26B)
2.c Aromatic/amide H refined with riding coordinates:
 C8(H8), C9(H9), C10(H10), C11(H11), C14(H14), C15(H15), C16(H16), C17(H17),
 C22(H22), C23(H23), C24(H24)
;
_olex2_submission_special_instructions 'No special instructions were received'

loop_
_space_group_symop_operation_xyz
'x, y, z'
'-x+1/2, y+1/2, -z+1/2'
'-x, -y, -z'
'x-1/2, -y-1/2, z-1/2'

loop_
_atom_site_label
_atom_site_type_symbol
_atom_site_fract_x
_atom_site_fract_y
_atom_site_fract_z
_atom_site_U_iso_or_equiv
_atom_site_adp_type
_atom_site_occupancy
_atom_site_site_symmetry_order
_atom_site_calc_flag
_atom_site_refinement_flags_posn
O1 O 0.71955(8) 0.31707(7) 0.74316(8) 0.0211(2) Uani 1 1 d .
O2 O 0.64359(9) 0.20820(8) 0.37732(8) 0.0248(2) Uani 1 1 d .
O3 O 0.94573(8) 0.30061(7) 0.57284(9) 0.0223(2) Uani 1 1 d .
N1 N 0.70299(9) 0.24980(8) 0.56439(9) 0.0147(2) Uani 1 1 d .
C1 C 0.45793(11) 0.35066(9) 0.65482(11) 0.0139(3) Uani 1 1 d .
H1 H 0.471386 0.374318 0.735303 0.017 Uiso 1 1 calc R
C2 C 0.56573(11) 0.36835(9) 0.59138(11) 0.0142(3) Uani 1 1 d .
H2 H 0.584834 0.437428 0.591140 0.017 Uiso 1 1 calc R
C3 C 0.67116(11) 0.31201(9) 0.64606(11) 0.0152(3) Uani 1 1 d .
C4 C 0.63174(11) 0.25619(10) 0.45913(11) 0.0163(3) Uani 1 1 d .
C5 C 0.53921(11) 0.33050(9) 0.46791(11) 0.0142(3) Uani 1 1 d .
H5 H 0.546001 0.382809 0.412259 0.017 Uiso 1 1 calc R
C6 C 0.41377(11) 0.28676(9) 0.44642(11) 0.0136(3) Uani 1 1 d .
H6 H 0.393473 0.261353 0.367151 0.016 Uiso 1 1 calc R
C7 C 0.33369(11) 0.36661(9) 0.47105(11) 0.0140(3) Uani 1 1 d .
C8 C 0.24778(11) 0.40808(9) 0.39284(11) 0.0162(3) Uani 1 1 d .
H8 H 0.230161 0.383208 0.317724 0.019 Uiso 1 1 calc R
C9 C 0.18751(11) 0.48654(10) 0.42539(12) 0.0176(3) Uani 1 1 d .
H9 H 0.129863 0.516379 0.371668 0.021 Uiso 1 1 calc R
C10 C 0.21122(11) 0.52136(9) 0.53586(12) 0.0174(3) Uani 1 1 d .
H10 H 0.169742 0.575002 0.557333 0.021 Uiso 1 1 calc R
C11 C 0.29539(11) 0.47829(9) 0.61558(11) 0.0160(3) Uani 1 1 d .
H11 H 0.310053 0.501292 0.691750 0.019 Uiso 1 1 calc R
C12 C 0.35759(11) 0.40150(9) 0.58271(11) 0.0138(3) Uani 1 1 d .
C13 C 0.43512(11) 0.24510(9) 0.64839(11) 0.0134(3) Uani 1 1 d .
C14 C 0.44207(11) 0.18328(10) 0.74015(12) 0.0170(3) Uani 1 1 d .
H14 H 0.458471 0.206255 0.816234 0.020 Uiso 1 1 calc R
C15 C 0.42460(12) 0.08684(10) 0.71891(12) 0.0195(3) Uani 1 1 d .
H15 H 0.428803 0.043908 0.781197 0.023 Uiso 1 1 calc R
C16 C 0.40121(12) 0.05277(10) 0.60820(12) 0.0197(3) Uani 1 1 d .
H16 H 0.389156 -0.013120 0.595101 0.024 Uiso 1 1 calc R
C17 C 0.39527(11) 0.11491(9) 0.51581(12) 0.0166(3) Uani 1 1 d .
H17 H 0.380093 0.091696 0.439755 0.020 Uiso 1 1 calc R
C18 C 0.41180(10) 0.21084(9) 0.53645(11) 0.0134(3) Uani 1 1 d .
C19 C 0.79625(11) 0.18263(9) 0.58674(11) 0.0145(3) Uani 1 1 d .
C20 C 0.91141(12) 0.21054(9) 0.59013(11) 0.0160(3) Uani 1 1 d .
C21 C 1.00244(12) 0.14556(10) 0.60863(12) 0.0178(3) Uani 1 1 d .
C22 C 0.97850(12) 0.05121(10) 0.62384(12) 0.0189(3) Uani 1 1 d .
H22 H 1.040379 0.006328 0.635421 0.023 Uiso 1 1 calc R
C23 C 0.86277(12) 0.02192(10) 0.62213(12) 0.0192(3) Uani 1 1 d .
H23 H 0.845737 -0.042864 0.633900 0.023 Uiso 1 1 calc R
C24 C 0.77290(12) 0.08745(9) 0.60325(11) 0.0170(3) Uani 1 1 d .
H24 H 0.694238 0.067106 0.601558 0.020 Uiso 1 1 calc R
C25 C 1.07400(11) 0.30149(10) 0.59921(13) 0.0211(3) Uani 1 1 d .
H25A H 1.098903 0.331526 0.674391 0.025 Uiso 1 1 calc R
H25B H 1.108251 0.337521 0.540325 0.025 Uiso 1 1 calc R
C26 C 1.11429(13) 0.19825(11) 0.60096(15) 0.0274(3) Uani 1 1 d .
H26A H 1.146454 0.181690 0.530358 0.033 Uiso 1 1 calc R
H26B H 1.173982 0.185163 0.667970 0.033 Uiso 1 1 calc R

loop_
_atom_site_aniso_label
_atom_site_aniso_U_11
_atom_site_aniso_U_22
_atom_site_aniso_U_33
_atom_site_aniso_U_23
_atom_site_aniso_U_13
_atom_site_aniso_U_12
O1 0.0184(5) 0.0217(5) 0.0210(5) -0.0053(4) -0.0048(4) 0.0038(4)
O2 0.0229(5) 0.0331(6) 0.0186(5) -0.0051(4) 0.0035(4) 0.0082(4)
O3 0.0132(5) 0.0151(5) 0.0385(6) 0.0059(4) 0.0031(4) -0.0014(4)
N1 0.0106(5) 0.0145(5) 0.0189(6) -0.0008(4) 0.0016(4) 0.0008(4)
C1 0.0123(6) 0.0145(6) 0.0145(6) -0.0020(5) 0.0004(5) 0.0003(5)
C2 0.0111(6) 0.0115(6) 0.0194(7) -0.0004(5) 0.0004(5) -0.0007(5)
C3 0.0116(6) 0.0126(6) 0.0209(7) -0.0012(5) 0.0012(5) -0.0021(5)
C4 0.0125(6) 0.0183(7) 0.0186(7) 0.0016(5) 0.0040(5) -0.0018(5)
C5 0.0123(6) 0.0148(6) 0.0156(6) 0.0013(5) 0.0023(5) -0.0012(5)
C6 0.0115(6) 0.0147(6) 0.0145(6) -0.0009(5) 0.0011(5) -0.0017(5)
C7 0.0117(6) 0.0132(6) 0.0174(6) 0.0012(5) 0.0031(5) -0.0034(5)
C8 0.0141(6) 0.0173(7) 0.0166(6) 0.0028(5) 0.0006(5) -0.0028(5)
C9 0.0121(6) 0.0183(7) 0.0219(7) 0.0070(5) 0.0008(5) -0.0006(5)
C10 0.0133(6) 0.0135(6) 0.0262(7) 0.0035(5) 0.0056(5) 0.0005(5)
C11 0.0140(6) 0.0156(7) 0.0185(7) -0.0006(5) 0.0031(5) -0.0023(5)
C12 0.0110(6) 0.0127(6) 0.0173(6) 0.0020(5) 0.0012(5) -0.0022(5)
C13 0.0084(6) 0.0142(6) 0.0176(7) -0.0004(5) 0.0019(5) 0.0006(5)
C14 0.0133(6) 0.0205(7) 0.0171(7) 0.0010(5) 0.0021(5) 0.0012(5)
C15 0.0158(7) 0.0194(7) 0.0238(7) 0.0075(6) 0.0047(5) 0.0017(5)
C16 0.0169(7) 0.0128(6) 0.0300(8) 0.0009(5) 0.0051(6) -0.0006(5)
C17 0.0127(6) 0.0161(7) 0.0211(7) -0.0026(5) 0.0025(5) -0.0014(5)
C18 0.0075(6) 0.0160(6) 0.0169(6) 0.0001(5) 0.0024(5) 0.0003(5)
C19 0.0122(6) 0.0149(6) 0.0163(6) -0.0002(5) 0.0018(5) 0.0022(5)
C20 0.0167(6) 0.0129(6) 0.0185(7) 0.0016(5) 0.0031(5) -0.0005(5)
C21 0.0143(6) 0.0200(7) 0.0189(7) 0.0008(5) 0.0018(5) 0.0022(5)
C22 0.0203(7) 0.0173(7) 0.0188(7) 0.0015(5) 0.0013(5) 0.0059(5)
C23 0.0254(7) 0.0127(6) 0.0192(7) 0.0004(5) 0.0024(6) -0.0009(5)
C24 0.0166(6) 0.0176(7) 0.0168(7) -0.0006(5) 0.0023(5) -0.0030(5)
C25 0.0125(6) 0.0240(8) 0.0265(8) 0.0056(6) 0.0014(5) -0.0038(5)
C26 0.0141(7) 0.0263(8) 0.0421(9) 0.0045(7) 0.0043(6) 0.0014(6)

loop_
_atom_type_symbol
_atom_type_description
_atom_type_scat_dispersion_real
_atom_type_scat_dispersion_imag
_atom_type_scat_source
C C 0.0033 0.0016 'International Tables Vol C Tables 4.2.6.8 and 6.1.1.4'
H H 0.0000 0.0000 'International Tables Vol C Tables 4.2.6.8 and 6.1.1.4'
N N 0.0061 0.0033 'International Tables Vol C Tables 4.2.6.8 and 6.1.1.4'
O O 0.0106 0.0060 'International Tables Vol C Tables 4.2.6.8 and 6.1.1.4'

loop_
_geom_angle_atom_site_label_1
_geom_angle_atom_site_label_2
_geom_angle_atom_site_label_3
_geom_angle
C20 O3 C25 106.47(10)
C3 N1 C19 123.80(11)
C4 N1 C3 113.47(11)
C4 N1 C19 122.67(11)
C2 C1 H1 112.3
C12 C1 H1 112.3
C12 C1 C2 104.52(10)
C13 C1 H1 112.3
C13 C1 C2 106.14(10)
C13 C1 C12 108.93(10)
C1 C2 H2 110.4
C3 C2 C1 110.89(10)
C3 C2 H2 110.4
C3 C2 C5 105.02(10)
C5 C2 C1 109.64(10)
C5 C2 H2 110.4
O1 C3 N1 124.48(12)
O1 C3 C2 127.45(12)
N1 C3 C2 108.06(11)
O2 C4 N1 124.11(12)
O2 C4 C5 127.48(12)
N1 C4 C5 108.39(11)
C2 C5 H5 110.1
C2 C5 C6 110.10(10)
C4 C5 C2 105.04(10)
C4 C5 H5 110.1
C4 C5 C6 111.25(11)
C6 C5 H5 110.1
C5 C6 H6 112.4
C7 C6 C5 104.61(10)
C7 C6 H6 112.4
C7 C6 C18 108.69(10)
C18 C6 C5 105.86(10)
C18 C6 H6 112.4
C8 C7 C6 125.80(12)
C8 C7 C12 120.44(12)
C12 C7 C6 113.66(11)
C7 C8 H8 120.3
C7 C8 C9 119.34(12)
C9 C8 H8 120.3
C8 C9 H9 119.8
C10 C9 C8 120.30(12)
C10 C9 H9 119.8
C9 C10 H10 119.8
C9 C10 C11 120.49(12)
C11 C10 H10 119.8
C10 C11 H11 120.3
C12 C11 C10 119.37(12)
C12 C11 H11 120.3
C7 C12 C1 113.27(11)
C11 C12 C1 126.63(12)
C11 C12 C7 120.02(12)
C14 C13 C1 126.20(12)
C14 C13 C18 120.34(12)
C18 C13 C1 113.35(11)
C13 C14 H14 120.5
C13 C14 C15 118.90(13)
C15 C14 H14 120.5
C14 C15 H15 119.6
C16 C15 C14 120.87(13)
C16 C15 H15 119.6
C15 C16 H16 119.9
C15 C16 C17 120.23(13)
C17 C16 H16 119.9
C16 C17 H17 120.4
C18 C17 C16 119.13(13)
C18 C17 H17 120.4
C13 C18 C6 113.65(11)
C17 C18 C6 125.74(12)
C17 C18 C13 120.53(12)
C20 C19 N1 120.79(12)
C20 C19 C24 118.48(12)
C24 C19 N1 120.72(12)
O3 C20 C19 124.32(12)
O3 C20 C21 114.35(12)
C19 C20 C21 121.30(12)
C20 C21 C26 107.50(12)
C22 C21 C20 119.86(12)
C22 C21 C26 132.55(13)
C21 C22 H22 120.2
C21 C22 C23 119.62(13)
C23 C22 H22 120.2
C22 C23 H23 120.1
C24 C23 C22 119.87(13)
C24 C23 H23 120.1
C19 C24 H24 119.6
C23 C24 C19 120.85(13)
C23 C24 H24 119.6
O3 C25 H25A 110.3
O3 C25 H25B 110.3
O3 C25 C26 106.87(11)
H25A C25 H25B 108.6
C26 C25 H25A 110.3
C26 C25 H25B 110.3
C21 C26 C25 102.12(11)
C21 C26 H26A 111.3
C21 C26 H26B 111.3
C25 C26 H26A 111.3
C25 C26 H26B 111.3
H26A C26 H26B 109.2

loop_
_geom_bond_atom_site_label_1
_geom_bond_atom_site_label_2
_geom_bond_distance
O1 C3 1.2051(16)
O2 C4 1.2054(17)
O3 C20 1.3562(16)
O3 C25 1.4689(16)
N1 C3 1.3938(17)
N1 C4 1.3931(17)
N1 C19 1.4305(16)
C1 H1 1.0000
C1 C2 1.5634(18)
C1 C12 1.5167(18)
C1 C13 1.5133(18)
C2 H2 1.0000
C2 C3 1.5185(18)
C2 C5 1.5442(18)
C4 C5 1.5116(18)
C5 H5 1.0000
C5 C6 1.5613(17)
C6 H6 1.0000
C6 C7 1.5127(18)
C6 C18 1.5136(18)
C7 C8 1.3850(18)
C7 C12 1.3997(18)
C8 H8 0.9500
C8 C9 1.3918(19)
C9 H9 0.9500
C9 C10 1.386(2)
C10 H10 0.9500
C10 C11 1.3927(19)
C11 H11 0.9500
C11 C12 1.3867(18)
C13 C14 1.3863(19)
C13 C18 1.3993(18)
C14 H14 0.9500
C14 C15 1.394(2)
C15 H15 0.9500
C15 C16 1.385(2)
C16 H16 0.9500
C16 C17 1.396(2)
C17 H17 0.9500
C17 C18 1.3844(19)
C19 C20 1.3819(18)
C19 C24 1.3899(18)
C20 C21 1.3884(19)
C21 C22 1.377(2)
C21 C26 1.5044(19)
C22 H22 0.9500
C22 C23 1.396(2)
C23 H23 0.9500
C23 C24 1.3840(19)
C24 H24 0.9500
C25 H25A 0.9900
C25 H25B 0.9900
C25 C26 1.529(2)
C26 H26A 0.9900
C26 H26B 0.9900

loop_
_geom_torsion_atom_site_label_1
_geom_torsion_atom_site_label_2
_geom_torsion_atom_site_label_3
_geom_torsion_atom_site_label_4
_geom_torsion
O2 C4 C5 C2 179.64(13)
O2 C4 C5 C6 60.54(18)
O3 C20 C21 C22 -178.04(12)
O3 C20 C21 C26 -1.08(17)
O3 C25 C26 C21 -15.78(15)
N1 C4 C5 C2 0.75(13)
N1 C4 C5 C6 -118.34(11)
N1 C19 C20 O3 -0.3(2)
N1 C19 C20 C21 -178.21(12)
N1 C19 C24 C23 178.42(12)
C1 C2 C3 O1 -59.77(17)
C1 C2 C3 N1 118.91(11)
C1 C2 C5 C4 -119.97(11)
C1 C2 C5 C6 -0.10(14)
C1 C13 C14 C15 -176.45(12)
C1 C13 C18 C6 -0.34(15)
C1 C13 C18 C17 176.52(11)
C2 C1 C12 C7 60.80(13)
C2 C1 C12 C11 -116.00(14)
C2 C1 C13 C14 117.02(13)
C2 C1 C13 C18 -59.20(13)
C2 C5 C6 C7 57.86(13)
C2 C5 C6 C18 -56.87(13)
C3 N1 C4 O2 -179.37(13)
C3 N1 C4 C5 -0.43(15)
C3 N1 C19 C20 -79.04(17)
C3 N1 C19 C24 102.26(15)
C3 C2 C5 C4 -0.78(13)
C3 C2 C5 C6 119.09(11)
C4 N1 C3 O1 178.63(12)
C4 N1 C3 C2 -0.10(15)
C4 N1 C19 C20 103.83(15)
C4 N1 C19 C24 -74.87(17)
C4 C5 C6 C7 173.89(10)
C4 C5 C6 C18 59.16(13)
C5 C2 C3 O1 -178.12(13)
C5 C2 C3 N1 0.56(13)
C5 C6 C7 C8 116.67(13)
C5 C6 C7 C12 -59.78(13)
C5 C6 C18 C13 59.46(13)
C5 C6 C18 C17 -117.22(13)
C6 C7 C8 C9 -174.46(12)
C6 C7 C12 C1 -0.61(15)
C6 C7 C12 C11 176.43(11)
C7 C6 C18 C13 -52.44(14)
C7 C6 C18 C17 130.89(13)
C7 C8 C9 C10 -1.61(19)
C8 C7 C12 C1 -177.27(11)
C8 C7 C12 C11 -0.23(18)
C8 C9 C10 C11 -0.08(19)
C9 C10 C11 C12 1.61(19)
C10 C11 C12 C1 175.16(12)
C10 C11 C12 C7 -1.46(19)
C12 C1 C2 C3 -173.46(10)
C12 C1 C2 C5 -57.95(13)
C12 C1 C13 C14 -130.94(13)
C12 C1 C13 C18 52.84(14)
C12 C7 C8 C9 1.77(19)
C13 C1 C2 C3 -58.38(13)
C13 C1 C2 C5 57.13(13)
C13 C1 C12 C7 -52.30(14)
C13 C1 C12 C11 130.89(13)
C13 C14 C15 C16 0.3(2)
C14 C13 C18 C6 -176.81(11)
C14 C13 C18 C17 0.06(18)
C14 C15 C16 C17 0.3(2)
C15 C16 C17 C18 -0.69(19)
C16 C17 C18 C6 176.99(12)
C16 C17 C18 C13 0.53(19)
C18 C6 C7 C8 -130.61(13)
C18 C6 C7 C12 52.94(14)
C18 C13 C14 C15 -0.47(19)
C19 N1 C3 O1 1.3(2)
C19 N1 C3 C2 -177.46(11)
C19 N1 C4 O2 -2.0(2)
C19 N1 C4 C5 176.97(11)
C19 C20 C21 C22 0.1(2)
C19 C20 C21 C26 177.06(13)
C20 O3 C25 C26 15.78(15)
C20 C19 C24 C23 -0.3(2)
C20 C21 C22 C23 -0.9(2)
C20 C21 C26 C25 10.48(16)
C21 C22 C23 C24 1.1(2)
C22 C21 C26 C25 -173.11(15)
C22 C23 C24 C19 -0.5(2)
C24 C19 C20 O3 178.45(13)
C24 C19 C20 C21 0.5(2)
C25 O3 C20 C19 172.50(13)
C25 O3 C20 C21 -9.42(16)
C26 C21 C22 C23 -176.97(15)
